data_2018799
loop_
_publ_author_name
'Fonrouge, Ana'
'Cecchi, Florencia'
'Albor\'es, Pablo'
'Baggio, Ricardo'
'Cukiernik, Fabio D.'

_publ_section_title
;
 Relative influence of noncovalent interactions on the melting points of a
 homologous series of 1,2-dibromo-4,5-dialkoxybenzenes
;
_journal_coeditor_code UK3060
_journal_issue 2
_journal_name_full 'Acta Crystallographica Section C'
_journal_page_first 204
_journal_page_last 208
_journal_paper_doi 10.1107/S0108270113002485
_journal_volume 69
_journal_year 2013
_chemical_formula_iupac 'C38 H68 Br2 O2'
_chemical_formula_moiety 'C38 H68 Br2 O2'
_chemical_formula_sum 'C38 H68 Br2 O2'
_chemical_formula_weight 716.72
_chemical_name_systematic
;
1,2-Dibromo-4,5-bis(hexadecyloxy)benzene
;
_space_group_IT_number 9
_symmetry_cell_setting monoclinic
_symmetry_space_group_name_Hall 'C -2yc'
_symmetry_space_group_name_H-M 'C 1 c 1'
_atom_sites_solution_hydrogens geom
_atom_sites_solution_primary direct
_atom_sites_solution_secondary difmap
_audit_creation_method SHELXL97
_cell_angle_alpha 90.
_cell_angle_beta 94.136(5)
_cell_angle_gamma 90.
_cell_formula_units_Z 4
_cell_length_a 50.158(5)
_cell_length_b 8.360(3)
_cell_length_c 9.248(3)
_cell_measurement_reflns_used 8379
_cell_measurement_temperature 294(2)
_cell_measurement_theta_max 28.9950
_cell_measurement_theta_min 3.5565
_cell_volume 3867.8(19)
_computing_cell_refinement 'CrysAlis PRO (Oxford Diffraction, 2009)'
_computing_data_collection 'CrysAlis PRO (Oxford Diffraction, 2009)'
_computing_data_reduction 'CrysAlis PRO (Oxford Diffraction, 2009)'
_computing_molecular_graphics 'SHELXTL (Sheldrick, 2008)'
_computing_publication_material
;
SHELXL97 (Sheldrick, 2008) and PLATON (Spek, 2009)
;
_computing_structure_refinement 'SHELXL97 (Sheldrick, 2008)'
_computing_structure_solution 'SHELXS97 (Sheldrick, 2008)'
_diffrn_ambient_temperature 294(2)
_diffrn_measured_fraction_theta_full 0.992
_diffrn_measured_fraction_theta_max 0.992
_diffrn_measurement_device_type 'Oxford Gemini S Ultra CCD area-detector'
_diffrn_measurement_method '\w scans, thick slices'
_diffrn_radiation_monochromator graphite
_diffrn_radiation_source 'fine-focus sealed tube'
_diffrn_radiation_type MoK\a
_diffrn_radiation_wavelength 0.71069
_diffrn_reflns_av_R_equivalents 0.0239
_diffrn_reflns_av_sigmaI/netI 0.0335
_diffrn_reflns_limit_h_max 63
_diffrn_reflns_limit_h_min -55
_diffrn_reflns_limit_k_max 10
_diffrn_reflns_limit_k_min -10
_diffrn_reflns_limit_l_max 11
_diffrn_reflns_limit_l_min -11
_diffrn_reflns_number 16641
_diffrn_reflns_theta_full 27.00
_diffrn_reflns_theta_max 27.00
_diffrn_reflns_theta_min 3.56
_exptl_absorpt_coefficient_mu 2.125
_exptl_absorpt_correction_T_max 0.82
_exptl_absorpt_correction_T_min 0.45
_exptl_absorpt_correction_type multi-scan
_exptl_absorpt_process_details '(CrysAlis PRO; Oxford Diffraction, 2009)'
_exptl_crystal_colour colourless
_exptl_crystal_density_diffrn 1.231
_exptl_crystal_density_method 'not measured'
_exptl_crystal_description plate
_exptl_crystal_F_000 1528
_exptl_crystal_size_max 0.58
_exptl_crystal_size_mid 0.32
_exptl_crystal_size_min 0.10
_refine_diff_density_max 0.260
_refine_diff_density_min -0.175
_refine_ls_abs_structure_details 'Flack (1983), <b>with how many Friedel pairs?</b>'
_refine_ls_abs_structure_Flack 0.087(5)
_refine_ls_extinction_method none
_refine_ls_goodness_of_fit_ref 0.841
_refine_ls_hydrogen_treatment constr
_refine_ls_matrix_type full
_refine_ls_number_parameters 379
_refine_ls_number_reflns 6905
_refine_ls_number_restraints 2
_refine_ls_restrained_S_all 0.841
_refine_ls_R_factor_all 0.0387
_refine_ls_R_factor_gt 0.0240
_refine_ls_shift/su_max 0.001
_refine_ls_shift/su_mean 0.000
_refine_ls_structure_factor_coef Fsqd
_refine_ls_weighting_details 'calc w = 1/[\s^2^(Fo^2^)+(0.0318P)^2^] where P=(Fo^2^+2Fc^2^)/3'
_refine_ls_weighting_scheme calc
_refine_ls_wR_factor_gt 0.0516
_refine_ls_wR_factor_ref 0.0533
_reflns_number_gt 4926
_reflns_number_total 6905
_reflns_threshold_expression I>2\s(I)
_cod_data_source_file uk3060.cif
_cod_data_source_block III
_cod_original_cell_volume 3868(2)
_cod_original_sg_symbol_H-M 'C c'
_cod_database_code 2018799
_cod_database_fobs_code 2018799

loop_
_symmetry_equiv_pos_as_xyz
'x, y, z'
'x, -y, z+1/2'
'x+1/2, y+1/2, z'
'x+1/2, -y+1/2, z+1/2'

loop_
_atom_site_type_symbol
_atom_site_label
_atom_site_fract_x
_atom_site_fract_y
_atom_site_fract_z
_atom_site_U_iso_or_equiv
_atom_site_adp_type
_atom_site_calc_flag
_atom_site_refinement_flags
_atom_site_occupancy
_atom_site_symmetry_multiplicity
Br Br1 0.265200(6) 0.10931(4) 0.61498(3) 0.08034(10) Uani d . 1 1
Br Br2 0.233107(6) 0.31448(4) 0.34048(2) 0.07120(9) Uani d . 1 1
O O1 0.18247(3) 0.24640(17) 0.90673(14) 0.0424(3) Uani d . 1 1
O O2 0.15942(3) 0.4158(2) 0.70339(15) 0.0475(4) Uani d . 1 1
C C1 0.23212(4) 0.2101(3) 0.6346(2) 0.0460(5) Uani d . 1 1
C C2 0.21907(4) 0.2945(3) 0.5242(2) 0.0437(5) Uani d . 1 1
C C3 0.19459(4) 0.3661(3) 0.5428(2) 0.0423(5) Uani d . 1 1
H H3 0.1859 0.4242 0.4678 0.051 Uiso calc R 1 1
C C4 0.18326(4) 0.3503(2) 0.6741(2) 0.0363(5) Uani d . 1 1
C C5 0.19608(4) 0.2611(2) 0.7859(2) 0.0359(5) Uani d . 1 1
C C6 0.22054(4) 0.1931(3) 0.7672(2) 0.0411(5) Uani d . 1 1
H H6 0.2294 0.1359 0.8424 0.049 Uiso calc R 1 1
C C7 0.19065(4) 0.1218(3) 1.0097(2) 0.0447(5) Uani d . 1 1
H H7A 0.2063 0.1552 1.0697 0.054 Uiso calc R 1 1
H H7B 0.1949 0.0245 0.9592 0.054 Uiso calc R 1 1
C C8 0.16749(4) 0.0940(3) 1.1017(2) 0.0439(5) Uani d . 1 1
H H8A 0.1633 0.1932 1.1494 0.053 Uiso calc R 1 1
H H8B 0.1727 0.0162 1.1763 0.053 Uiso calc R 1 1
C C9 0.14270(4) 0.0343(3) 1.0145(2) 0.0449(5) Uani d . 1 1
H H9A 0.1475 -0.0583 0.9589 0.054 Uiso calc R 1 1
H H9B 0.1367 0.1169 0.9462 0.054 Uiso calc R 1 1
C C10 0.11952(4) -0.0115(3) 1.1042(2) 0.0458(5) Uani d . 1 1
H H11A 0.1251 -0.0986 1.1687 0.055 Uiso calc R 1 1
H H11B 0.1152 0.0791 1.1637 0.055 Uiso calc R 1 1
C C11 0.09473(5) -0.0619(3) 1.0130(2) 0.0494(6) Uani d . 1 1
H H10A 0.0992 -0.1534 0.9549 0.059 Uiso calc R 1 1
H H10B 0.0896 0.0246 0.9467 0.059 Uiso calc R 1 1
C C12 0.07085(4) -0.1052(3) 1.0966(2) 0.0489(6) Uani d . 1 1
H H12A 0.0758 -0.1930 1.1616 0.059 Uiso calc R 1 1
H H12B 0.0664 -0.0143 1.1554 0.059 Uiso calc R 1 1
C C13 0.04641(5) -0.1527(3) 1.0012(3) 0.0513(6) Uani d . 1 1
H H13A 0.0510 -0.2439 0.9430 0.062 Uiso calc R 1 1
H H13B 0.0417 -0.0651 0.9354 0.062 Uiso calc R 1 1
C C14 0.02199(5) -0.1954(3) 1.0813(2) 0.0507(6) Uani d . 1 1
H H14A 0.0265 -0.2841 1.1462 0.061 Uiso calc R 1 1
H H14B 0.0174 -0.1048 1.1403 0.061 Uiso calc R 1 1
C C15 -0.00213(5) -0.2403(3) 0.9834(2) 0.0542(6) Uani d . 1 1
H H15A 0.0026 -0.3307 0.9245 0.065 Uiso calc R 1 1
H H15B -0.0064 -0.1516 0.9183 0.065 Uiso calc R 1 1
C C16 -0.02704(5) -0.2835(3) 1.0589(2) 0.0541(6) Uani d . 1 1
H H16A -0.0230 -0.3736 1.1228 0.065 Uiso calc R 1 1
H H16B -0.0317 -0.1938 1.1186 0.065 Uiso calc R 1 1
C C17 -0.05075(5) -0.3254(3) 0.9581(3) 0.0568(7) Uani d . 1 1
H H17A -0.0460 -0.4148 0.8983 0.068 Uiso calc R 1 1
H H17B -0.0548 -0.2352 0.8943 0.068 Uiso calc R 1 1
C C18 -0.07597(5) -0.3694(3) 1.0318(3) 0.0567(6) Uani d . 1 1
H H18A -0.0721 -0.4603 1.0949 0.068 Uiso calc R 1 1
H H18B -0.0808 -0.2804 1.0919 0.068 Uiso calc R 1 1
C C19 -0.09948(5) -0.4099(3) 0.9274(3) 0.0599(7) Uani d . 1 1
H H19A -0.0946 -0.4989 0.8675 0.072 Uiso calc R 1 1
H H19B -0.1032 -0.3190 0.8640 0.072 Uiso calc R 1 1
C C20 -0.12493(5) -0.4535(3) 0.9980(3) 0.0606(7) Uani d . 1 1
H H20A -0.1213 -0.5444 1.0615 0.073 Uiso calc R 1 1
H H20B -0.1299 -0.3645 1.0576 0.073 Uiso calc R 1 1
C C21 -0.14827(5) -0.4942(4) 0.8926(3) 0.0752(8) Uani d . 1 1
H H21A -0.1433 -0.5831 0.8329 0.090 Uiso calc R 1 1
H H21B -0.1520 -0.4032 0.8292 0.090 Uiso calc R 1 1
C C22 -0.17372(6) -0.5381(5) 0.9634(4) 0.0953(10) Uani d . 1 1
H H22A -0.1876 -0.5615 0.8897 0.143 Uiso calc R 1 1
H H22B -0.1791 -0.4500 1.0214 0.143 Uiso calc R 1 1
H H22C -0.1705 -0.6304 1.0239 0.143 Uiso calc R 1 1
C C23 0.14154(4) 0.4670(3) 0.5843(2) 0.0419(5) Uani d . 1 1
H H23A 0.1381 0.3803 0.5158 0.050 Uiso calc R 1 1
H H23B 0.1491 0.5562 0.5341 0.050 Uiso calc R 1 1
C C24 0.11629(4) 0.5164(3) 0.6499(2) 0.0442(5) Uani d . 1 1
H H24A 0.1202 0.6058 0.7148 0.053 Uiso calc R 1 1
H H24B 0.1102 0.4284 0.7074 0.053 Uiso calc R 1 1
C C25 0.09390(4) 0.5642(3) 0.5396(2) 0.0451(5) Uani d . 1 1
H H25A 0.0998 0.6536 0.4831 0.054 Uiso calc R 1 1
H H25B 0.0900 0.4755 0.4738 0.054 Uiso calc R 1 1
C C26 0.06862(4) 0.6109(3) 0.6091(2) 0.0482(6) Uani d . 1 1
H H26A 0.0726 0.7009 0.6732 0.058 Uiso calc R 1 1
H H26B 0.0633 0.5223 0.6683 0.058 Uiso calc R 1 1
C C27 0.04518(5) 0.6556(3) 0.5041(2) 0.0495(6) Uani d . 1 1
H H27A 0.0503 0.7454 0.4457 0.059 Uiso calc R 1 1
H H27B 0.0411 0.5662 0.4394 0.059 Uiso calc R 1 1
C C28 0.02041(4) 0.6994(3) 0.5790(2) 0.0495(6) Uani d . 1 1
H H28A 0.0246 0.7888 0.6434 0.059 Uiso calc R 1 1
H H28B 0.0156 0.6096 0.6384 0.059 Uiso calc R 1 1
C C29 -0.00362(5) 0.7435(3) 0.4789(2) 0.0518(6) Uani d . 1 1
H H29A -0.0080 0.6546 0.4142 0.062 Uiso calc R 1 1
H H29B 0.0009 0.8342 0.4201 0.062 Uiso calc R 1 1
C C30 -0.02816(4) 0.7856(3) 0.5588(2) 0.0522(6) Uani d . 1 1
H H30A -0.0325 0.6951 0.6186 0.063 Uiso calc R 1 1
H H30B -0.0237 0.8748 0.6231 0.063 Uiso calc R 1 1
C C31 -0.05271(5) 0.8290(3) 0.4630(3) 0.0535(6) Uani d . 1 1
H H31A -0.0574 0.7397 0.3991 0.064 Uiso calc R 1 1
H H31B -0.0486 0.9196 0.4031 0.064 Uiso calc R 1 1
C C32 -0.07674(4) 0.8709(3) 0.5480(2) 0.0545(6) Uani d . 1 1
H H32A -0.0806 0.7807 0.6091 0.065 Uiso calc R 1 1
H H32B -0.0720 0.9607 0.6110 0.065 Uiso calc R 1 1
C C33 -0.10175(5) 0.9127(3) 0.4554(2) 0.0542(6) Uani d . 1 1
H H33A -0.1066 0.8231 0.3923 0.065 Uiso calc R 1 1
H H33B -0.0980 1.0033 0.3946 0.065 Uiso calc R 1 1
C C34 -0.12536(5) 0.9535(3) 0.5426(3) 0.0562(6) Uani d . 1 1
H H34A -0.1289 0.8629 0.6039 0.067 Uiso calc R 1 1
H H34B -0.1205 1.0431 0.6057 0.067 Uiso calc R 1 1
C C35 -0.15089(5) 0.9956(3) 0.4526(3) 0.0573(7) Uani d . 1 1
H H35A -0.1560 0.9055 0.3907 0.069 Uiso calc R 1 1
H H35B -0.1474 1.0855 0.3904 0.069 Uiso calc R 1 1
C C36 -0.17411(5) 1.0383(4) 0.5426(3) 0.0585(7) Uani d . 1 1
H H36A -0.1771 0.9498 0.6072 0.070 Uiso calc R 1 1
H H36B -0.1691 1.1305 0.6021 0.070 Uiso calc R 1 1
C C37 -0.19989(5) 1.0751(4) 0.4554(3) 0.0706(9) Uani d . 1 1
H H37A -0.2055 0.9813 0.3994 0.085 Uiso calc R 1 1
H H37B -0.1968 1.1606 0.3878 0.085 Uiso calc R 1 1
C C38 -0.22209(6) 1.1239(4) 0.5483(3) 0.0829(9) Uani d . 1 1
H H38A -0.2381 1.1441 0.4875 0.124 Uiso calc R 1 1
H H38B -0.2170 1.2193 0.6011 0.124 Uiso calc R 1 1
H H38C -0.2253 1.0395 0.6152 0.124 Uiso calc R 1 1

loop_
_atom_site_aniso_label
_atom_site_aniso_U_11
_atom_site_aniso_U_22
_atom_site_aniso_U_33
_atom_site_aniso_U_12
_atom_site_aniso_U_13
_atom_site_aniso_U_23
Br1 0.03922(15) 0.1009(2) 0.1034(2) 0.02751(17) 0.02233(13) 0.0018(2)
Br2 0.05548(17) 0.1022(2) 0.05902(13) 0.00078(17) 0.02555(11) -0.00573(16)
O1 0.0394(9) 0.0432(8) 0.0460(8) 0.0086(7) 0.0122(6) 0.0078(7)
O2 0.0338(9) 0.0651(11) 0.0443(8) 0.0207(8) 0.0067(6) 0.0098(7)
C1 0.0251(11) 0.0487(15) 0.0649(14) 0.0019(10) 0.0069(10) -0.0076(11)
C2 0.0369(12) 0.0472(14) 0.0488(12) -0.0037(11) 0.0144(10) -0.0078(10)
C3 0.0329(13) 0.0474(15) 0.0468(12) 0.0016(10) 0.0046(9) 0.0010(10)
C4 0.0234(11) 0.0374(13) 0.0480(12) 0.0027(9) 0.0029(8) -0.0030(9)
C5 0.0263(11) 0.0344(11) 0.0470(12) -0.0037(9) 0.0038(9) -0.0028(9)
C6 0.0225(11) 0.0460(14) 0.0543(12) 0.0021(10) -0.0007(9) -0.0010(10)
C7 0.0286(12) 0.0523(15) 0.0523(13) 0.0059(11) -0.0037(10) 0.0133(11)
C8 0.0394(12) 0.0516(14) 0.0397(11) 0.0025(11) -0.0042(9) 0.0122(10)
C9 0.0354(13) 0.0558(14) 0.0432(12) -0.0045(11) 0.0016(9) 0.0021(10)
C10 0.0399(13) 0.0567(15) 0.0409(11) -0.0069(11) 0.0032(9) 0.0032(10)
C11 0.0399(14) 0.0607(16) 0.0483(13) -0.0076(11) 0.0071(10) 0.0016(10)
C12 0.0372(13) 0.0618(15) 0.0481(12) -0.0042(12) 0.0051(10) 0.0010(11)
C13 0.0393(15) 0.0642(16) 0.0512(13) -0.0077(12) 0.0079(10) -0.0020(11)
C14 0.0363(13) 0.0621(16) 0.0538(13) -0.0066(12) 0.0037(10) 0.0015(12)
C15 0.0424(15) 0.0686(18) 0.0522(13) -0.0082(12) 0.0084(11) 0.0003(11)
C16 0.0382(14) 0.0708(18) 0.0534(13) -0.0072(12) 0.0045(10) 0.0008(12)
C17 0.0389(15) 0.0754(18) 0.0573(14) -0.0093(13) 0.0110(11) 0.0054(12)
C18 0.0370(14) 0.0742(18) 0.0594(14) -0.0102(12) 0.0074(10) 0.0035(12)
C19 0.0399(14) 0.082(2) 0.0582(15) -0.0121(14) 0.0093(11) 0.0050(13)
C20 0.0395(14) 0.0783(18) 0.0646(15) -0.0063(13) 0.0087(11) 0.0055(13)
C21 0.0376(15) 0.105(3) 0.0832(19) -0.0136(16) 0.0081(13) 0.0021(16)
C22 0.0400(18) 0.129(3) 0.118(3) -0.0182(19) 0.0089(16) 0.008(2)
C23 0.0280(12) 0.0506(14) 0.0474(12) 0.0052(10) 0.0050(9) 0.0082(10)
C24 0.0329(12) 0.0549(15) 0.0453(12) 0.0069(11) 0.0068(9) 0.0058(10)
C25 0.0312(12) 0.0568(15) 0.0482(12) 0.0095(11) 0.0081(9) 0.0039(10)
C26 0.0313(12) 0.0657(16) 0.0478(12) 0.0115(12) 0.0041(9) 0.0027(11)
C27 0.0341(13) 0.0648(16) 0.0502(13) 0.0098(12) 0.0061(10) 0.0013(11)
C28 0.0314(12) 0.0655(17) 0.0515(12) 0.0112(11) 0.0028(9) -0.0006(11)
C29 0.0343(13) 0.0702(17) 0.0514(13) 0.0092(12) 0.0062(10) -0.0001(11)
C30 0.0301(12) 0.0715(18) 0.0548(13) 0.0124(11) 0.0027(9) 0.0017(12)
C31 0.0357(14) 0.0724(18) 0.0528(13) 0.0109(12) 0.0063(11) 0.0027(12)
C32 0.0297(12) 0.0799(18) 0.0535(13) 0.0136(12) 0.0010(10) 0.0025(11)
C33 0.0378(13) 0.0763(19) 0.0488(13) 0.0083(12) 0.0043(10) 0.0019(12)
C34 0.0290(13) 0.0838(18) 0.0557(14) 0.0123(13) 0.0026(10) 0.0023(12)
C35 0.0388(14) 0.083(2) 0.0503(13) 0.0137(13) 0.0056(10) 0.0026(13)
C36 0.0384(14) 0.0829(19) 0.0542(14) 0.0110(13) 0.0026(11) -0.0015(13)
C37 0.0430(17) 0.101(3) 0.0682(18) 0.0147(16) 0.0033(13) 0.0016(16)
C38 0.0439(17) 0.112(3) 0.092(2) 0.0294(17) 0.0051(14) -0.0060(19)

loop_
_atom_type_symbol
_atom_type_description
_atom_type_scat_dispersion_real
_atom_type_scat_dispersion_imag
_atom_type_scat_source
C C 0.0033 0.0016 'International Tables Vol C Tables 4.2.6.8 and 6.1.1.4'
H H 0.0000 0.0000 'International Tables Vol C Tables 4.2.6.8 and 6.1.1.4'
O O 0.0106 0.0060 'International Tables Vol C Tables 4.2.6.8 and 6.1.1.4'
Br Br -0.2901 2.4595 'International Tables Vol C Tables 4.2.6.8 and 6.1.1.4'

loop_
_geom_angle_atom_site_label_1
_geom_angle_atom_site_label_2
_geom_angle_atom_site_label_3
_geom_angle
C5 O1 C7 118.08(16)
C4 O2 C23 118.49(15)
C2 C1 C6 119.92(19)
C2 C1 Br1 122.46(16)
C6 C1 Br1 117.60(17)
C1 C2 C3 120.64(19)
C1 C2 Br2 121.74(16)
C3 C2 Br2 117.60(17)
C4 C3 C2 119.4(2)
C4 C3 H3 120.3
C2 C3 H3 120.3
O2 C4 C3 123.98(19)
O2 C4 C5 115.67(17)
C3 C4 C5 120.34(19)
O1 C5 C6 124.96(19)
O1 C5 C4 115.26(18)
C6 C5 C4 119.76(19)
C5 C6 C1 119.89(19)
C5 C6 H6 120.1
C1 C6 H6 120.1
O1 C7 C8 106.76(17)
O1 C7 H7A 110.4
C8 C7 H7A 110.4
O1 C7 H7B 110.4
C8 C7 H7B 110.4
H7A C7 H7B 108.6
C7 C8 C9 112.76(18)
C7 C8 H8A 109.0
C9 C8 H8A 109.0
C7 C8 H8B 109.0
C9 C8 H8B 109.0
H8A C8 H8B 107.8
C8 C9 C10 114.92(17)
C8 C9 H9A 108.5
C10 C9 H9A 108.5
C8 C9 H9B 108.5
C10 C9 H9B 108.5
H9A C9 H9B 107.5
C11 C10 C9 113.27(16)
C11 C10 H11A 108.9
C9 C10 H11A 108.9
C11 C10 H11B 108.9
C9 C10 H11B 108.9
H11A C10 H11B 107.7
C10 C11 C12 115.50(18)
C10 C11 H10A 108.4
C12 C11 H10A 108.4
C10 C11 H10B 108.4
C12 C11 H10B 108.4
H10A C11 H10B 107.5
C13 C12 C11 113.76(18)
C13 C12 H12A 108.8
C11 C12 H12A 108.8
C13 C12 H12B 108.8
C11 C12 H12B 108.8
H12A C12 H12B 107.7
C12 C13 C14 115.21(19)
C12 C13 H13A 108.5
C14 C13 H13A 108.5
C12 C13 H13B 108.5
C14 C13 H13B 108.5
H13A C13 H13B 107.5
C15 C14 C13 113.97(19)
C15 C14 H14A 108.8
C13 C14 H14A 108.8
C15 C14 H14B 108.8
C13 C14 H14B 108.8
H14A C14 H14B 107.7
C14 C15 C16 115.77(19)
C14 C15 H15A 108.3
C16 C15 H15A 108.3
C14 C15 H15B 108.3
C16 C15 H15B 108.3
H15A C15 H15B 107.4
C17 C16 C15 114.32(19)
C17 C16 H16A 108.7
C15 C16 H16A 108.7
C17 C16 H16B 108.7
C15 C16 H16B 108.7
H16A C16 H16B 107.6
C16 C17 C18 115.2(2)
C16 C17 H17A 108.5
C18 C17 H17A 108.5
C16 C17 H17B 108.5
C18 C17 H17B 108.5
H17A C17 H17B 107.5
C19 C18 C17 113.8(2)
C19 C18 H18A 108.8
C17 C18 H18A 108.8
C19 C18 H18B 108.8
C17 C18 H18B 108.8
H18A C18 H18B 107.7
C18 C19 C20 114.9(2)
C18 C19 H19A 108.5
C20 C19 H19A 108.5
C18 C19 H19B 108.5
C20 C19 H19B 108.5
H19A C19 H19B 107.5
C21 C20 C19 114.5(2)
C21 C20 H20A 108.6
C19 C20 H20A 108.6
C21 C20 H20B 108.6
C19 C20 H20B 108.6
H20A C20 H20B 107.6
C20 C21 C22 114.4(2)
C20 C21 H21A 108.7
C22 C21 H21A 108.7
C20 C21 H21B 108.7
C22 C21 H21B 108.7
H21A C21 H21B 107.6
C21 C22 H22A 109.5
C21 C22 H22B 109.5
H22A C22 H22B 109.5
C21 C22 H22C 109.5
H22A C22 H22C 109.5
H22B C22 H22C 109.5
O2 C23 C24 105.69(16)
O2 C23 H23A 110.6
C24 C23 H23A 110.6
O2 C23 H23B 110.6
C24 C23 H23B 110.6
H23A C23 H23B 108.7
C23 C24 C25 113.97(17)
C23 C24 H24A 108.8
C25 C24 H24A 108.8
C23 C24 H24B 108.8
C25 C24 H24B 108.8
H24A C24 H24B 107.7
C26 C25 C24 112.64(17)
C26 C25 H25A 109.1
C24 C25 H25A 109.1
C26 C25 H25B 109.1
C24 C25 H25B 109.1
H25A C25 H25B 107.8
C25 C26 C27 115.21(17)
C25 C26 H26A 108.5
C27 C26 H26A 108.5
C25 C26 H26B 108.5
C27 C26 H26B 108.5
H26A C26 H26B 107.5
C28 C27 C26 113.06(18)
C28 C27 H27A 109.0
C26 C27 H27A 109.0
C28 C27 H27B 109.0
C26 C27 H27B 109.0
H27A C27 H27B 107.8
C27 C28 C29 115.14(18)
C27 C28 H28A 108.5
C29 C28 H28A 108.5
C27 C28 H28B 108.5
C29 C28 H28B 108.5
H28A C28 H28B 107.5
C28 C29 C30 113.36(18)
C28 C29 H29A 108.9
C30 C29 H29A 108.9
C28 C29 H29B 108.9
C30 C29 H29B 108.9
H29A C29 H29B 107.7
C31 C30 C29 115.16(18)
C31 C30 H30A 108.5
C29 C30 H30A 108.5
C31 C30 H30B 108.5
C29 C30 H30B 108.5
H30A C30 H30B 107.5
C30 C31 C32 113.24(19)
C30 C31 H31A 108.9
C32 C31 H31A 108.9
C30 C31 H31B 108.9
C32 C31 H31B 108.9
H31A C31 H31B 107.7
C33 C32 C31 114.63(19)
C33 C32 H32A 108.6
C31 C32 H32A 108.6
C33 C32 H32B 108.6
C31 C32 H32B 108.6
H32A C32 H32B 107.6
C32 C33 C34 113.54(18)
C32 C33 H33A 108.9
C34 C33 H33A 108.9
C32 C33 H33B 108.9
C34 C33 H33B 108.9
H33A C33 H33B 107.7
C35 C34 C33 114.82(19)
C35 C34 H34A 108.6
C33 C34 H34A 108.6
C35 C34 H34B 108.6
C33 C34 H34B 108.6
H34A C34 H34B 107.5
C34 C35 C36 113.76(19)
C34 C35 H35A 108.8
C36 C35 H35A 108.8
C34 C35 H35B 108.8
C36 C35 H35B 108.8
H35A C35 H35B 107.7
C37 C36 C35 114.6(2)
C37 C36 H36A 108.6
C35 C36 H36A 108.6
C37 C36 H36B 108.6
C35 C36 H36B 108.6
H36A C36 H36B 107.6
C36 C37 C38 113.0(2)
C36 C37 H37A 109.0
C38 C37 H37A 109.0
C36 C37 H37B 109.0
C38 C37 H37B 109.0
H37A C37 H37B 107.8
C37 C38 H38A 109.5
C37 C38 H38B 109.5
H38A C38 H38B 109.5
C37 C38 H38C 109.5
H38A C38 H38C 109.5
H38B C38 H38C 109.5

loop_
_geom_bond_atom_site_label_1
_geom_bond_atom_site_label_2
_geom_bond_distance
Br1 C1 1.881(2)
Br2 C2 1.893(2)
O1 C5 1.357(2)
O1 C7 1.451(3)
O2 C4 1.360(2)
O2 C23 1.435(3)
C1 C2 1.369(3)
C1 C6 1.401(3)
C2 C3 1.388(3)
C3 C4 1.383(3)
C3 H3 0.9300
C4 C5 1.393(3)
C5 C6 1.374(3)
C6 H6 0.9300
C7 C8 1.506(3)
C7 H7A 0.9700
C7 H7B 0.9700
C8 C9 1.517(3)
C8 H8A 0.9700
C8 H8B 0.9700
C9 C10 1.525(3)
C9 H9A 0.9700
C9 H9B 0.9700
C10 C11 1.512(3)
C10 H11A 0.9700
C10 H11B 0.9700
C11 C12 1.515(3)
C11 H10A 0.9700
C11 H10B 0.9700
C12 C13 1.511(3)
C12 H12A 0.9700
C12 H12B 0.9700
C13 C14 1.519(3)
C13 H13A 0.9700
C13 H13B 0.9700
C14 C15 1.506(3)
C14 H14A 0.9700
C14 H14B 0.9700
C15 C16 1.518(3)
C15 H15A 0.9700
C15 H15B 0.9700
C16 C17 1.499(3)
C16 H16A 0.9700
C16 H16B 0.9700
C17 C18 1.524(3)
C17 H17A 0.9700
C17 H17B 0.9700
C18 C19 1.508(3)
C18 H18A 0.9700
C18 H18B 0.9700
C19 C20 1.519(3)
C19 H19A 0.9700
C19 H19B 0.9700
C20 C21 1.507(3)
C20 H20A 0.9700
C20 H20B 0.9700
C21 C22 1.521(4)
C21 H21A 0.9700
C21 H21B 0.9700
C22 H22A 0.9600
C22 H22B 0.9600
C22 H22C 0.9600
C23 C24 1.501(3)
C23 H23A 0.9700
C23 H23B 0.9700
C24 C25 1.515(3)
C24 H24A 0.9700
C24 H24B 0.9700
C25 C26 1.514(3)
C25 H25A 0.9700
C25 H25B 0.9700
C26 C27 1.516(3)
C26 H26A 0.9700
C26 H26B 0.9700
C27 C28 1.510(3)
C27 H27A 0.9700
C27 H27B 0.9700
C28 C29 1.511(3)
C28 H28A 0.9700
C28 H28B 0.9700
C29 C30 1.522(3)
C29 H29A 0.9700
C29 H29B 0.9700
C30 C31 1.508(3)
C30 H30A 0.9700
C30 H30B 0.9700
C31 C32 1.526(3)
C31 H31A 0.9700
C31 H31B 0.9700
C32 C33 1.508(3)
C32 H32A 0.9700
C32 H32B 0.9700
C33 C34 1.519(3)
C33 H33A 0.9700
C33 H33B 0.9700
C34 C35 1.518(3)
C34 H34A 0.9700
C34 H34B 0.9700
C35 C36 1.522(3)
C35 H35A 0.9700
C35 H35B 0.9700
C36 C37 1.505(3)
C36 H36A 0.9700
C36 H36B 0.9700
C37 C38 1.511(4)
C37 H37A 0.9700
C37 H37B 0.9700
C38 H38A 0.9600
C38 H38B 0.9600
C38 H38C 0.9600

loop_
_geom_torsion_atom_site_label_1
_geom_torsion_atom_site_label_2
_geom_torsion_atom_site_label_3
_geom_torsion_atom_site_label_4
_geom_torsion
C6 C1 C2 C3 1.1(3)
Br1 C1 C2 C3 179.52(16)
C6 C1 C2 Br2 -177.56(16)
Br1 C1 C2 Br2 0.9(3)
C1 C2 C3 C4 -0.6(3)
Br2 C2 C3 C4 178.09(16)
C23 O2 C4 C3 17.4(3)
C23 O2 C4 C5 -161.66(19)
C2 C3 C4 O2 179.9(2)
C2 C3 C4 C5 -1.0(3)
C7 O1 C5 C6 -15.4(3)
C7 O1 C5 C4 163.21(19)
O2 C4 C5 O1 2.6(3)
C3 C4 C5 O1 -176.50(18)
O2 C4 C5 C6 -178.69(19)
C3 C4 C5 C6 2.2(3)
O1 C5 C6 C1 176.85(19)
C4 C5 C6 C1 -1.7(3)
C2 C1 C6 C5 0.1(3)
Br1 C1 C6 C5 -178.44(16)
C5 O1 C7 C8 -160.79(18)
O1 C7 C8 C9 62.6(3)
C7 C8 C9 C10 174.3(2)
C8 C9 C10 C11 176.9(2)
C9 C10 C11 C12 -178.7(2)
C10 C11 C12 C13 179.2(2)
C11 C12 C13 C14 -179.4(2)
C12 C13 C14 C15 179.3(2)
C13 C14 C15 C16 -179.8(2)
C14 C15 C16 C17 179.2(2)
C15 C16 C17 C18 179.9(2)
C16 C17 C18 C19 179.6(2)
C17 C18 C19 C20 -179.8(2)
C18 C19 C20 C21 -179.9(2)
C19 C20 C21 C22 179.9(3)
C4 O2 C23 C24 174.14(18)
O2 C23 C24 C25 -175.97(19)
C23 C24 C25 C26 179.1(2)
C24 C25 C26 C27 -178.4(2)
C25 C26 C27 C28 179.4(2)
C26 C27 C28 C29 -179.5(2)
C27 C28 C29 C30 179.6(2)
C28 C29 C30 C31 -179.5(2)
C29 C30 C31 C32 -179.7(2)
C30 C31 C32 C33 -179.2(2)
C31 C32 C33 C34 179.9(2)
C32 C33 C34 C35 -179.8(2)
C33 C34 C35 C36 -179.2(2)
C34 C35 C36 C37 -178.0(3)
C35 C36 C37 C38 -177.4(3)

loop_
_cod_related_entry_id
_cod_related_entry_database
_cod_related_entry_code
1 ChemSpider 30654416
